data_7714677
loop_
_publ_author_name
'Atta, Sayan'
'Mandal, Amit'
'Saha, Rahul'
'Majumdar, Amit'

_publ_section_title
;
 Reduction of nitrite to nitric oxide and generation of reactive chalcogen
 species by mononuclear Fe(II) and Zn(II) complexes of thiolate and
 selenolate.
;
_journal_issue 3
_journal_name_full 'Dalton transactions (Cambridge, England : 2003)'
_journal_page_first 949
_journal_page_last 965
_journal_paper_doi 10.1039/d3dt03768a
_journal_volume 53
_journal_year 2024
_chemical_formula_moiety 'C27 H25 Fe N3 O2 S'
_chemical_formula_sum 'C27 H25 Fe N3 O2 S'
_chemical_formula_weight 511.41
_space_group_crystal_system orthorhombic
_space_group_IT_number 29
_space_group_name_Hall 'P 2c -2ac'
_space_group_name_H-M_alt 'P c a 21'
_atom_sites_solution_hydrogens geom
_audit_creation_date 2022-12-17
_audit_creation_method
;
Olex2 1.2
(compiled 2018.05.29 svn.r3508 for OlexSys, GUI svn.r5506)
;
_audit_update_record
;
2022-12-17 deposited with the CCDC.	2023-12-11 downloaded from the CCDC.
;
_cell_angle_alpha 90
_cell_angle_beta 90
_cell_angle_gamma 90
_cell_formula_units_Z 4
_cell_length_a 19.0369(15)
_cell_length_b 12.0159(9)
_cell_length_c 10.4305(8)
_cell_measurement_reflns_used 7666
_cell_measurement_temperature 155.01(11)
_cell_measurement_theta_max 24.8950
_cell_measurement_theta_min 2.0400
_cell_volume 2385.9(3)
_computing_cell_refinement 'CrysAlisPro 1.171.42.49 (Rigaku OD, 2022)'
_computing_data_collection 'CrysAlisPro 1.171.42.49 (Rigaku OD, 2022)'
_computing_data_reduction 'CrysAlisPro 1.171.42.49 (Rigaku OD, 2022)'
_computing_molecular_graphics 'Olex2 (Dolomanov et al., 2009)'
_computing_publication_material 'Olex2 (Dolomanov et al., 2009)'
_computing_structure_refinement 'ShelXL (Sheldrick, 2015)'
_computing_structure_solution 'SHELXT 2014/5 (Sheldrick, 2014)'
_diffrn_ambient_environment N~2~
_diffrn_ambient_temperature 155.01(11)
_diffrn_measured_fraction_theta_full 0.997
_diffrn_measured_fraction_theta_max 0.997
_diffrn_measurement_details
;
List of Runs (angles in degrees, time in seconds):

  # Type    Start    End  Width  t~exp~   \w     \q     \k     \f   Frames
#--------------------------------------------------------------------------
  1  \w   -102.91  13.09   1.00    5.00    --  -15.95 -59.25 -84.92  116
  2  \w    -59.55  22.45   1.00    5.00    --  -15.95  83.74  72.05   82
  3  \w   -102.91  13.09   1.00    5.00    --  -15.95 -59.25 173.08  116
  4  \w    -59.55  22.45   1.00    5.00    --  -15.95  83.74 -29.95   82
;
_diffrn_measurement_device_type 'Bruker D8VENTURE with PHOTON II Detector'
_diffrn_measurement_method 'phi, omega and kappa scan'
_diffrn_orient_matrix_type 'CrysAlisPro convention (1999,Acta A55,543-557)'
_diffrn_orient_matrix_UB_11 0.0364048000
_diffrn_orient_matrix_UB_12 -0.0094035000
_diffrn_orient_matrix_UB_13 0.0101373000
_diffrn_orient_matrix_UB_21 0.0054161000
_diffrn_orient_matrix_UB_22 0.0580393000
_diffrn_orient_matrix_UB_23 0.0070919000
_diffrn_orient_matrix_UB_31 -0.0061159000
_diffrn_orient_matrix_UB_32 -0.0047490000
_diffrn_orient_matrix_UB_33 0.0668136000
_diffrn_radiation_probe x-ray
_diffrn_radiation_type MoK\a
_diffrn_radiation_wavelength 0.71073
_diffrn_reflns_av_R_equivalents 0.0462
_diffrn_reflns_av_unetI/netI 0.0358
_diffrn_reflns_Laue_measured_fraction_full 0.997
_diffrn_reflns_Laue_measured_fraction_max 0.997
_diffrn_reflns_limit_h_max 23
_diffrn_reflns_limit_h_min -23
_diffrn_reflns_limit_k_max 14
_diffrn_reflns_limit_k_min -14
_diffrn_reflns_limit_l_max 12
_diffrn_reflns_limit_l_min -12
_diffrn_reflns_number 22153
_diffrn_reflns_point_group_measured_fraction_full 0.995
_diffrn_reflns_point_group_measured_fraction_max 0.995
_diffrn_reflns_theta_full 25.242
_diffrn_reflns_theta_max 25.675
_diffrn_reflns_theta_min 2.730
_diffrn_source_type Micro-focus
_exptl_absorpt_coefficient_mu 0.750
_exptl_absorpt_correction_T_max 1.00000
_exptl_absorpt_correction_T_min 0.69378
_exptl_absorpt_correction_type multi-scan
_exptl_absorpt_process_details
;
CrysAlisPro 1.171.42.49 (Rigaku Oxford Diffraction, 2022)
Empirical absorption correction using spherical harmonics,
implemented in SCALE3 ABSPACK scaling algorithm.
;
_exptl_crystal_colour orange
_exptl_crystal_density_diffrn 1.424
_exptl_crystal_density_method 'not measured'
_exptl_crystal_description block
_exptl_crystal_F_000 1064
_exptl_crystal_size_max 0.22
_exptl_crystal_size_mid 0.2
_exptl_crystal_size_min 0.18
_refine_diff_density_max 0.181
_refine_diff_density_min -0.270
_refine_diff_density_rms 0.038
_refine_ls_abs_structure_details
;
 Refined as an inversion twin.
;
_refine_ls_abs_structure_Flack -0.011(19)
_refine_ls_extinction_method none
_refine_ls_goodness_of_fit_ref 1.036
_refine_ls_hydrogen_treatment constr
_refine_ls_matrix_type full
_refine_ls_number_parameters 309
_refine_ls_number_reflns 4519
_refine_ls_number_restraints 1
_refine_ls_restrained_S_all 1.036
_refine_ls_R_factor_all 0.0347
_refine_ls_R_factor_gt 0.0305
_refine_ls_shift/su_max 0.000
_refine_ls_shift/su_mean 0.000
_refine_ls_structure_factor_coef Fsqd
_refine_ls_weighting_details 'w=1/[\s^2^(Fo^2^)+(0.0265P)^2^+0.6007P] where P=(Fo^2^+2Fc^2^)/3'
_refine_ls_weighting_scheme calc
_refine_ls_wR_factor_gt 0.0637
_refine_ls_wR_factor_ref 0.0663
_reflns_Friedel_coverage 0.883
_reflns_Friedel_fraction_full 0.993
_reflns_Friedel_fraction_max 0.993
_reflns_number_gt 4190
_reflns_number_total 4519
_reflns_threshold_expression 'I > 2\s(I)'
_cod_data_source_file d3dt03768a2.cif
_cod_data_source_block sol1_CCDC1
_cod_depositor_comments 'Adding full bibliography for 7714674--7714686.cif.'
_cod_original_sg_symbol_H-M Pca21
_cod_database_code 7714677
_shelx_shelxl_version_number 2018/3
_chemical_oxdiff_formula 'C H N O Fe S'
_shelx_space_group_comment
;
The symmetry employed for this shelxl refinement is uniquely defined
by the following loop, which should always be used as a source of
symmetry information in preference to the above space-group names.
They are only intended as comments.
;
_shelx_estimated_absorpt_t_max 0.877
_shelx_estimated_absorpt_t_min 0.852
_reflns_odcompleteness_completeness 99.41
_reflns_odcompleteness_iscentric 1
_reflns_odcompleteness_theta 25.62
_olex2_refinement_description
;
1. Twinned data refinement
 Scales: 1.011(19)
 -0.011(19)
2. Fixed Uiso
 At 1.2 times of:
  All C(H) groups, All C(H,H) groups
 At 1.5 times of:
  All C(H,H,H) groups
3.a Secondary CH2 refined with riding coordinates:
 C1(H1A,H1B), C10(H10A,H10B), C16(H16A,H16B)
3.b Aromatic/amide H refined with riding coordinates:
 C3(H3), C6(H6), C8(H8), C12(H12), C13(H13), C14(H14), C15(H15), C18(H18),
 C19(H19), C20(H20), C21(H21), C23(H23), C24(H24), C25(H25), C26(H26), C27(H27)
3.c Idealised Me refined as rotating group:
 C5(H5A,H5B,H5C)
;
_olex2_submission_special_instructions 'No special instructions were received'
_oxdiff_exptl_absorpt_empirical_details
;
Empirical correction (ABSPACK) includes:
- Absorption correction using spherical harmonics
- Frame scaling
;
_oxdiff_exptl_absorpt_empirical_full_max 1.267
_oxdiff_exptl_absorpt_empirical_full_min 0.772

loop_
_space_group_symop_operation_xyz
'x, y, z'
'-x, -y, z+1/2'
'x+1/2, -y, z'
'-x+1/2, y, z+1/2'

loop_
_atom_site_label
_atom_site_type_symbol
_atom_site_fract_x
_atom_site_fract_y
_atom_site_fract_z
_atom_site_U_iso_or_equiv
_atom_site_adp_type
_atom_site_occupancy
_atom_site_site_symmetry_order
_atom_site_calc_flag
_atom_site_refinement_flags_posn
_atom_site_refinement_flags_adp
_atom_site_refinement_flags_occupancy
_atom_site_disorder_assembly
_atom_site_disorder_group
Fe1 Fe 0.37313(2) 0.22988(4) 0.48339(5) 0.02678(12) Uani 1 1 d . . . . .
S1 S 0.44303(5) 0.08647(7) 0.39430(10) 0.0340(2) Uani 1 1 d . . . . .
O1 O 0.37560(12) 0.33547(19) 0.3434(2) 0.0302(6) Uani 1 1 d . . . . .
O2 O 0.49015(15) 0.5122(3) 0.0922(3) 0.0499(7) Uani 1 1 d . . . . .
N1 N 0.30234(15) 0.3519(2) 0.5862(3) 0.0273(6) Uani 1 1 d . . . . .
N2 N 0.27357(13) 0.1456(2) 0.4907(3) 0.0305(6) Uani 1 1 d . . . . .
N3 N 0.41744(16) 0.2482(2) 0.6709(3) 0.0312(7) Uani 1 1 d . . . . .
C1 C 0.26280(17) 0.4251(3) 0.4976(4) 0.0311(8) Uani 1 1 d . . . . .
H1A H 0.232850 0.475694 0.548806 0.037 Uiso 1 1 calc R . . . .
H1B H 0.231391 0.378466 0.444309 0.037 Uiso 1 1 calc R . . . .
C2 C 0.30820(17) 0.4936(3) 0.4108(3) 0.0296(8) Uani 1 1 d . . . . .
C3 C 0.29464(18) 0.6060(3) 0.3940(4) 0.0379(9) Uani 1 1 d . . . . .
H3 H 0.259480 0.639701 0.445722 0.045 Uiso 1 1 calc R . . . .
C4 C 0.3301(2) 0.6723(3) 0.3049(4) 0.0408(10) Uani 1 1 d . . . . .
C5 C 0.3128(2) 0.7944(3) 0.2914(6) 0.0611(13) Uani 1 1 d . . . . .
H5A H 0.356304 0.838025 0.294389 0.092 Uiso 1 1 calc GR . . . .
H5B H 0.281912 0.817262 0.361719 0.092 Uiso 1 1 calc GR . . . .
H5C H 0.289124 0.807125 0.209303 0.092 Uiso 1 1 calc GR . . . .
C6 C 0.3815(2) 0.6227(3) 0.2339(4) 0.0387(9) Uani 1 1 d . . . . .
H6 H 0.405961 0.665875 0.172025 0.046 Uiso 1 1 calc R . . . .
C7 C 0.39942(19) 0.5111(3) 0.2488(3) 0.0323(8) Uani 1 1 d . . . . .
C8 C 0.4572(2) 0.4631(3) 0.1755(4) 0.0395(9) Uani 1 1 d . . . . .
H8 H 0.470163 0.388417 0.193673 0.047 Uiso 1 1 calc R . . . .
C9 C 0.36238(17) 0.4428(3) 0.3365(3) 0.0280(8) Uani 1 1 d . . . . .
C10 C 0.2524(2) 0.2809(3) 0.6564(4) 0.0348(8) Uani 1 1 d . . . . .
H10A H 0.211812 0.326325 0.684298 0.042 Uiso 1 1 calc R . . . .
H10B H 0.275570 0.250868 0.734038 0.042 Uiso 1 1 calc R . . . .
C11 C 0.22684(18) 0.1864(3) 0.5755(4) 0.0312(8) Uani 1 1 d . . . . .
C12 C 0.16002(19) 0.1421(3) 0.5878(4) 0.0379(9) Uani 1 1 d . . . . .
H12 H 0.127961 0.171739 0.648639 0.045 Uiso 1 1 calc R . . . .
C13 C 0.1407(2) 0.0539(3) 0.5100(4) 0.0445(11) Uani 1 1 d . . . . .
H13 H 0.095214 0.022041 0.517177 0.053 Uiso 1 1 calc R . . . .
C14 C 0.1879(2) 0.0130(3) 0.4223(4) 0.0441(10) Uani 1 1 d . . . . .
H14 H 0.175412 -0.046810 0.367263 0.053 Uiso 1 1 calc R . . . .
C15 C 0.2542(2) 0.0606(3) 0.4155(4) 0.0387(9) Uani 1 1 d . . . . .
H15 H 0.287020 0.031956 0.355308 0.046 Uiso 1 1 calc R . . . .
C16 C 0.34715(19) 0.4161(3) 0.6737(3) 0.0295(8) Uani 1 1 d . . . . .
H16A H 0.317707 0.453162 0.739234 0.035 Uiso 1 1 calc R . . . .
H16B H 0.372546 0.474331 0.625093 0.035 Uiso 1 1 calc R . . . .
C17 C 0.39910(18) 0.3400(3) 0.7381(3) 0.0285(8) Uani 1 1 d . . . . .
C18 C 0.42865(19) 0.3634(3) 0.8552(3) 0.0349(8) Uani 1 1 d . . . . .
H18 H 0.415976 0.429439 0.899537 0.042 Uiso 1 1 calc R . . . .
C19 C 0.4768(2) 0.2909(3) 0.9082(4) 0.0386(9) Uani 1 1 d . . . . .
H19 H 0.497634 0.306543 0.988980 0.046 Uiso 1 1 calc R . . . .
C20 C 0.4939(2) 0.1959(3) 0.8425(4) 0.0390(9) Uani 1 1 d . . . . .
H20 H 0.525850 0.143594 0.877983 0.047 Uiso 1 1 calc R . . . .
C21 C 0.4640(2) 0.1778(3) 0.7243(4) 0.0362(9) Uani 1 1 d . . . . .
H21 H 0.476771 0.112645 0.678230 0.043 Uiso 1 1 calc R . . . .
C22 C 0.51539(18) 0.1601(3) 0.3313(3) 0.0306(8) Uani 1 1 d . . . . .
C23 C 0.5421(2) 0.1344(3) 0.2107(4) 0.0360(9) Uani 1 1 d . . . . .
H23 H 0.521075 0.076479 0.162087 0.043 Uiso 1 1 calc R . . . .
C24 C 0.5990(2) 0.1921(4) 0.1599(4) 0.0437(10) Uani 1 1 d . . . . .
H24 H 0.616589 0.172645 0.077687 0.052 Uiso 1 1 calc R . . . .
C25 C 0.6300(2) 0.2768(4) 0.2278(5) 0.0459(11) Uani 1 1 d . . . . .
H25 H 0.668821 0.316297 0.192879 0.055 Uiso 1 1 calc R . . . .
C26 C 0.6043(2) 0.3036(4) 0.3463(5) 0.0471(10) Uani 1 1 d . . . . .
H26 H 0.625521 0.362016 0.393863 0.057 Uiso 1 1 calc R . . . .
C27 C 0.54779(19) 0.2465(3) 0.3977(4) 0.0389(9) Uani 1 1 d . . . . .
H27 H 0.530731 0.266674 0.480035 0.047 Uiso 1 1 calc R . . . .

loop_
_atom_site_aniso_label
_atom_site_aniso_U_11
_atom_site_aniso_U_22
_atom_site_aniso_U_33
_atom_site_aniso_U_23
_atom_site_aniso_U_13
_atom_site_aniso_U_12
Fe1 0.0260(2) 0.0231(2) 0.0313(2) -0.0027(3) 0.0018(2) 0.00157(18)
S1 0.0333(5) 0.0231(4) 0.0455(5) -0.0049(4) 0.0053(4) 0.0021(4)
O1 0.0330(14) 0.0247(13) 0.0328(13) -0.0034(11) 0.0011(11) 0.0022(10)
O2 0.0560(18) 0.0531(18) 0.0405(15) 0.0033(14) 0.0062(14) -0.0183(15)
N1 0.0281(15) 0.0229(15) 0.0308(15) -0.0023(13) 0.0005(12) -0.0009(12)
N2 0.0281(15) 0.0245(14) 0.0389(15) -0.0036(15) 0.0022(16) -0.0001(11)
N3 0.0332(17) 0.0278(16) 0.0326(16) -0.0010(13) 0.0020(13) 0.0021(12)
C1 0.0255(16) 0.0305(17) 0.037(2) -0.0042(17) -0.0033(17) 0.0066(13)
C2 0.0256(17) 0.0274(17) 0.0360(19) -0.0029(15) -0.0092(15) 0.0008(14)
C3 0.0287(18) 0.032(2) 0.053(2) -0.006(2) -0.0126(19) 0.0054(15)
C4 0.038(2) 0.029(2) 0.056(3) 0.0022(19) -0.0127(19) -0.0040(17)
C5 0.053(3) 0.030(2) 0.101(4) 0.009(2) -0.017(3) 0.002(2)
C6 0.042(2) 0.029(2) 0.045(2) 0.0050(18) -0.0104(19) -0.0091(17)
C7 0.0309(19) 0.030(2) 0.036(2) -0.0006(16) -0.0077(16) -0.0060(15)
C8 0.043(2) 0.039(2) 0.037(2) -0.0036(18) -0.0027(18) -0.0109(18)
C9 0.0272(19) 0.0257(19) 0.0312(18) -0.0013(15) -0.0103(14) -0.0004(14)
C10 0.0317(19) 0.038(2) 0.035(2) -0.0013(17) 0.0091(16) -0.0036(17)
C11 0.031(2) 0.0260(18) 0.0367(19) 0.0011(16) 0.0019(15) -0.0009(15)
C12 0.0290(19) 0.039(2) 0.045(2) -0.0001(19) 0.0053(17) -0.0007(16)
C13 0.033(2) 0.039(2) 0.062(3) -0.004(2) 0.0006(19) -0.0077(17)
C14 0.038(2) 0.032(2) 0.062(3) -0.0083(19) -0.002(2) -0.0043(17)
C15 0.037(2) 0.0259(19) 0.053(2) -0.0036(18) 0.0050(18) -0.0013(16)
C16 0.0294(19) 0.0259(19) 0.0332(19) -0.0029(15) -0.0007(15) 0.0013(15)
C17 0.0259(18) 0.0269(19) 0.0326(18) -0.0004(15) 0.0016(15) 0.0004(14)
C18 0.038(2) 0.035(2) 0.0325(19) -0.0030(16) -0.0004(16) 0.0063(16)
C19 0.041(2) 0.043(2) 0.033(2) 0.0017(18) -0.0027(17) 0.0035(17)
C20 0.038(2) 0.036(2) 0.043(2) 0.0099(18) -0.0035(18) 0.0078(17)
C21 0.039(2) 0.025(2) 0.045(2) -0.0002(17) 0.0000(18) 0.0052(16)
C22 0.0290(19) 0.0233(19) 0.040(2) 0.0016(15) -0.0028(16) 0.0070(14)
C23 0.037(2) 0.034(2) 0.037(2) -0.0013(17) -0.0017(17) 0.0060(16)
C24 0.039(2) 0.051(3) 0.040(2) 0.009(2) 0.0035(19) 0.008(2)
C25 0.030(2) 0.045(3) 0.062(3) 0.015(2) 0.003(2) 0.0013(18)
C26 0.034(2) 0.042(2) 0.066(3) -0.003(2) -0.004(2) -0.0035(18)
C27 0.033(2) 0.038(2) 0.046(2) -0.0105(19) 0.0012(18) 0.0009(16)

loop_
_atom_type_symbol
_atom_type_description
_atom_type_scat_dispersion_real
_atom_type_scat_dispersion_imag
_atom_type_scat_source
C C 0.0033 0.0016 'International Tables Vol C Tables 4.2.6.8 and 6.1.1.4'
H H 0.0000 0.0000 'International Tables Vol C Tables 4.2.6.8 and 6.1.1.4'
Fe Fe 0.3463 0.8444 'International Tables Vol C Tables 4.2.6.8 and 6.1.1.4'
N N 0.0061 0.0033 'International Tables Vol C Tables 4.2.6.8 and 6.1.1.4'
O O 0.0106 0.0060 'International Tables Vol C Tables 4.2.6.8 and 6.1.1.4'
S S 0.1246 0.1234 'International Tables Vol C Tables 4.2.6.8 and 6.1.1.4'

loop_
_geom_angle_atom_site_label_1
_geom_angle_atom_site_label_2
_geom_angle_atom_site_label_3
_geom_angle
_geom_angle_site_symmetry_1
_geom_angle_site_symmetry_3
_geom_angle_publ_flag
O1 Fe1 S1 99.63(7) . . ?
O1 Fe1 N1 86.97(10) . . ?
O1 Fe1 N2 110.93(11) . . ?
O1 Fe1 N3 127.76(11) . . ?
N1 Fe1 S1 173.18(8) . . ?
N2 Fe1 S1 99.58(8) . . ?
N2 Fe1 N1 76.31(10) . . ?
N3 Fe1 S1 102.24(8) . . ?
N3 Fe1 N1 74.64(11) . . ?
N3 Fe1 N2 111.29(12) . . ?
C22 S1 Fe1 102.72(12) . . ?
C9 O1 Fe1 132.8(2) . . ?
C1 N1 Fe1 113.1(2) . . ?
C10 N1 Fe1 104.18(19) . . ?
C10 N1 C1 109.1(3) . . ?
C16 N1 Fe1 106.8(2) . . ?
C16 N1 C1 111.8(2) . . ?
C16 N1 C10 111.7(3) . . ?
C11 N2 Fe1 115.7(2) . . ?
C15 N2 Fe1 125.5(2) . . ?
C15 N2 C11 118.7(3) . . ?
C17 N3 Fe1 117.1(2) . . ?
C21 N3 Fe1 124.9(2) . . ?
C21 N3 C17 117.9(3) . . ?
N1 C1 H1A 108.7 . . ?
N1 C1 H1B 108.7 . . ?
N1 C1 C2 114.2(3) . . ?
H1A C1 H1B 107.6 . . ?
C2 C1 H1A 108.7 . . ?
C2 C1 H1B 108.7 . . ?
C3 C2 C1 120.3(3) . . ?
C3 C2 C9 118.9(3) . . ?
C9 C2 C1 120.6(3) . . ?
C2 C3 H3 118.3 . . ?
C2 C3 C4 123.3(4) . . ?
C4 C3 H3 118.3 . . ?
C3 C4 C5 120.7(4) . . ?
C6 C4 C3 117.3(4) . . ?
C6 C4 C5 122.0(4) . . ?
C4 C5 H5A 109.5 . . ?
C4 C5 H5B 109.5 . . ?
C4 C5 H5C 109.5 . . ?
H5A C5 H5B 109.5 . . ?
H5A C5 H5C 109.5 . . ?
H5B C5 H5C 109.5 . . ?
C4 C6 H6 118.8 . . ?
C4 C6 C7 122.4(4) . . ?
C7 C6 H6 118.8 . . ?
C6 C7 C8 120.4(4) . . ?
C6 C7 C9 120.6(4) . . ?
C9 C7 C8 119.0(3) . . ?
O2 C8 C7 124.6(4) . . ?
O2 C8 H8 117.7 . . ?
C7 C8 H8 117.7 . . ?
O1 C9 C2 121.9(3) . . ?
O1 C9 C7 120.5(3) . . ?
C7 C9 C2 117.5(3) . . ?
N1 C10 H10A 109.3 . . ?
N1 C10 H10B 109.3 . . ?
N1 C10 C11 111.6(3) . . ?
H10A C10 H10B 108.0 . . ?
C11 C10 H10A 109.3 . . ?
C11 C10 H10B 109.3 . . ?
N2 C11 C10 115.6(3) . . ?
N2 C11 C12 121.8(3) . . ?
C12 C11 C10 122.6(3) . . ?
C11 C12 H12 120.5 . . ?
C13 C12 C11 119.0(4) . . ?
C13 C12 H12 120.5 . . ?
C12 C13 H13 120.3 . . ?
C14 C13 C12 119.4(4) . . ?
C14 C13 H13 120.3 . . ?
C13 C14 H14 120.6 . . ?
C13 C14 C15 118.8(4) . . ?
C15 C14 H14 120.6 . . ?
N2 C15 C14 122.3(4) . . ?
N2 C15 H15 118.8 . . ?
C14 C15 H15 118.8 . . ?
N1 C16 H16A 109.7 . . ?
N1 C16 H16B 109.7 . . ?
N1 C16 C17 109.9(3) . . ?
H16A C16 H16B 108.2 . . ?
C17 C16 H16A 109.7 . . ?
C17 C16 H16B 109.7 . . ?
N3 C17 C16 115.7(3) . . ?
N3 C17 C18 121.5(3) . . ?
C18 C17 C16 122.8(3) . . ?
C17 C18 H18 120.0 . . ?
C17 C18 C19 119.9(3) . . ?
C19 C18 H18 120.0 . . ?
C18 C19 H19 120.6 . . ?
C20 C19 C18 118.9(4) . . ?
C20 C19 H19 120.6 . . ?
C19 C20 H20 120.6 . . ?
C19 C20 C21 118.8(3) . . ?
C21 C20 H20 120.6 . . ?
N3 C21 C20 122.9(3) . . ?
N3 C21 H21 118.5 . . ?
C20 C21 H21 118.5 . . ?
C23 C22 S1 120.8(3) . . ?
C23 C22 C27 116.9(4) . . ?
C27 C22 S1 122.3(3) . . ?
C22 C23 H23 119.4 . . ?
C24 C23 C22 121.3(4) . . ?
C24 C23 H23 119.4 . . ?
C23 C24 H24 119.7 . . ?
C25 C24 C23 120.5(4) . . ?
C25 C24 H24 119.7 . . ?
C24 C25 H25 120.5 . . ?
C26 C25 C24 119.1(4) . . ?
C26 C25 H25 120.5 . . ?
C25 C26 H26 119.6 . . ?
C25 C26 C27 120.8(4) . . ?
C27 C26 H26 119.6 . . ?
C22 C27 H27 119.3 . . ?
C26 C27 C22 121.4(4) . . ?
C26 C27 H27 119.3 . . ?

loop_
_geom_bond_atom_site_label_1
_geom_bond_atom_site_label_2
_geom_bond_distance
_geom_bond_site_symmetry_2
_geom_bond_publ_flag
Fe1 S1 2.3672(10) . ?
Fe1 O1 1.935(2) . ?
Fe1 N1 2.261(3) . ?
Fe1 N2 2.151(3) . ?
Fe1 N3 2.141(3) . ?
S1 C22 1.764(4) . ?
O1 C9 1.316(4) . ?
O2 C8 1.223(4) . ?
N1 C1 1.481(4) . ?
N1 C10 1.473(4) . ?
N1 C16 1.468(4) . ?
N2 C11 1.347(5) . ?
N2 C15 1.339(4) . ?
N3 C17 1.352(4) . ?
N3 C21 1.346(5) . ?
C1 H1A 0.9900 . ?
C1 H1B 0.9900 . ?
C1 C2 1.498(5) . ?
C2 C3 1.386(5) . ?
C2 C9 1.428(5) . ?
C3 H3 0.9500 . ?
C3 C4 1.398(5) . ?
C4 C5 1.510(5) . ?
C4 C6 1.364(6) . ?
C5 H5A 0.9800 . ?
C5 H5B 0.9800 . ?
C5 H5C 0.9800 . ?
C6 H6 0.9500 . ?
C6 C7 1.392(5) . ?
C7 C8 1.459(5) . ?
C7 C9 1.417(5) . ?
C8 H8 0.9500 . ?
C10 H10A 0.9900 . ?
C10 H10B 0.9900 . ?
C10 C11 1.496(5) . ?
C11 C12 1.385(5) . ?
C12 H12 0.9500 . ?
C12 C13 1.384(5) . ?
C13 H13 0.9500 . ?
C13 C14 1.374(5) . ?
C14 H14 0.9500 . ?
C14 C15 1.387(5) . ?
C15 H15 0.9500 . ?
C16 H16A 0.9900 . ?
C16 H16B 0.9900 . ?
C16 C17 1.506(5) . ?
C17 C18 1.374(5) . ?
C18 H18 0.9500 . ?
C18 C19 1.380(5) . ?
C19 H19 0.9500 . ?
C19 C20 1.370(5) . ?
C20 H20 0.9500 . ?
C20 C21 1.376(5) . ?
C21 H21 0.9500 . ?
C22 C23 1.391(5) . ?
C22 C27 1.392(5) . ?
C23 H23 0.9500 . ?
C23 C24 1.390(5) . ?
C24 H24 0.9500 . ?
C24 C25 1.374(6) . ?
C25 H25 0.9500 . ?
C25 C26 1.368(6) . ?
C26 H26 0.9500 . ?
C26 C27 1.385(5) . ?
C27 H27 0.9500 . ?

loop_
_geom_torsion_atom_site_label_1
_geom_torsion_atom_site_label_2
_geom_torsion_atom_site_label_3
_geom_torsion_atom_site_label_4
_geom_torsion
_geom_torsion_site_symmetry_1
_geom_torsion_site_symmetry_2
_geom_torsion_site_symmetry_3
_geom_torsion_site_symmetry_4
_geom_torsion_publ_flag
Fe1 S1 C22 C23 -136.6(3) . . . . ?
Fe1 S1 C22 C27 42.6(3) . . . . ?
Fe1 O1 C9 C2 -35.8(5) . . . . ?
Fe1 O1 C9 C7 147.6(3) . . . . ?
Fe1 N1 C1 C2 -58.8(3) . . . . ?
Fe1 N1 C10 C11 -43.3(3) . . . . ?
Fe1 N1 C16 C17 -41.7(3) . . . . ?
Fe1 N2 C11 C10 -2.9(4) . . . . ?
Fe1 N2 C11 C12 178.2(3) . . . . ?
Fe1 N2 C15 C14 -177.4(3) . . . . ?
Fe1 N3 C17 C16 2.3(4) . . . . ?
Fe1 N3 C17 C18 -175.1(3) . . . . ?
Fe1 N3 C21 C20 176.5(3) . . . . ?
S1 C22 C23 C24 179.9(3) . . . . ?
S1 C22 C27 C26 -179.7(3) . . . . ?
N1 C1 C2 C3 -133.8(3) . . . . ?
N1 C1 C2 C9 51.2(4) . . . . ?
N1 C10 C11 N2 33.3(4) . . . . ?
N1 C10 C11 C12 -147.9(4) . . . . ?
N1 C16 C17 N3 28.0(4) . . . . ?
N1 C16 C17 C18 -154.6(3) . . . . ?
N2 C11 C12 C13 -0.5(6) . . . . ?
N3 C17 C18 C19 -1.8(6) . . . . ?
C1 N1 C10 C11 77.7(4) . . . . ?
C1 N1 C16 C17 -165.9(3) . . . . ?
C1 C2 C3 C4 -173.2(3) . . . . ?
C1 C2 C9 O1 -1.7(5) . . . . ?
C1 C2 C9 C7 175.0(3) . . . . ?
C2 C3 C4 C5 -179.9(4) . . . . ?
C2 C3 C4 C6 -1.5(6) . . . . ?
C3 C2 C9 O1 -176.7(3) . . . . ?
C3 C2 C9 C7 -0.1(5) . . . . ?
C3 C4 C6 C7 -0.7(6) . . . . ?
C4 C6 C7 C8 -176.8(3) . . . . ?
C4 C6 C7 C9 2.5(6) . . . . ?
C5 C4 C6 C7 177.7(4) . . . . ?
C6 C7 C8 O2 -5.1(6) . . . . ?
C6 C7 C9 O1 174.7(3) . . . . ?
C6 C7 C9 C2 -2.0(5) . . . . ?
C8 C7 C9 O1 -6.0(5) . . . . ?
C8 C7 C9 C2 177.3(3) . . . . ?
C9 C2 C3 C4 1.9(5) . . . . ?
C9 C7 C8 O2 175.6(3) . . . . ?
C10 N1 C1 C2 -174.2(3) . . . . ?
C10 N1 C16 C17 71.6(4) . . . . ?
C10 C11 C12 C13 -179.3(3) . . . . ?
C11 N2 C15 C14 -0.4(6) . . . . ?
C11 C12 C13 C14 -0.3(6) . . . . ?
C12 C13 C14 C15 0.8(6) . . . . ?
C13 C14 C15 N2 -0.5(6) . . . . ?
C15 N2 C11 C10 179.8(3) . . . . ?
C15 N2 C11 C12 0.9(5) . . . . ?
C16 N1 C1 C2 61.8(4) . . . . ?
C16 N1 C10 C11 -158.3(3) . . . . ?
C16 C17 C18 C19 -179.1(3) . . . . ?
C17 N3 C21 C20 -0.7(5) . . . . ?
C17 C18 C19 C20 -0.3(6) . . . . ?
C18 C19 C20 C21 1.8(6) . . . . ?
C19 C20 C21 N3 -1.3(6) . . . . ?
C21 N3 C17 C16 179.7(3) . . . . ?
C21 N3 C17 C18 2.3(5) . . . . ?
C22 C23 C24 C25 -0.5(6) . . . . ?
C23 C22 C27 C26 -0.5(5) . . . . ?
C23 C24 C25 C26 0.2(6) . . . . ?
C24 C25 C26 C27 -0.1(6) . . . . ?
C25 C26 C27 C22 0.2(6) . . . . ?
C27 C22 C23 C24 0.6(5) . . . . ?

loop_
_twin_individual_id
_twin_individual_mass_fraction_refined
1 1.011(19)
2 -0.011(19)
